data_7057500
loop_
_publ_author_name
'Pa\'urov\'a, Monika'
'David, Tom\'a\<s'
'C\'isa\<rov\'a, Ivana'
'Lubal, P\<remysl'
'Hermann, Petr'
'Kotek, Jan'

_publ_section_title
;
 Optimization of the selectivity and rate of copper radioisotope
 complexation: formation and dissociation kinetic studies of
 1,4,8-trimethylcyclam-based ligands with different coordinating pendant
 arms
;
_journal_issue 14
_journal_name_full 'New Journal of Chemistry'
_journal_page_first 11908
_journal_paper_doi 10.1039/C8NJ00419F
_journal_volume 42
_journal_year 2018
_chemical_formula_moiety 'C17 H37 Cu Li N4 O5 P, N O3, 2(H2 O)'
_chemical_formula_sum 'C17 H41 Cu Li N5 O10 P'
_chemical_formula_weight 577.00
_space_group_crystal_system triclinic
_space_group_IT_number 2
_space_group_name_Hall '-P 1'
_space_group_name_H-M_alt 'P -1'
_symmetry_space_group_name_Hall '-P 1'
_symmetry_space_group_name_H-M 'P -1'
_atom_sites_solution_hydrogens mixed
_audit_creation_method SHELXL-2014/7
_audit_update_record
;
2018-01-07 deposited with the CCDC.
2018-05-30 downloaded from the CCDC.
;
_cell_angle_alpha 92.9120(10)
_cell_angle_beta 101.0600(10)
_cell_angle_gamma 102.5430(10)
_cell_formula_units_Z 2
_cell_length_a 8.0138(2)
_cell_length_b 8.3802(2)
_cell_length_c 19.8594(5)
_cell_measurement_reflns_used 9926
_cell_measurement_temperature 150(2)
_cell_measurement_theta_max 27.5440
_cell_measurement_theta_min 2.5015
_cell_volume 1271.73(5)
_computing_cell_refinement 'SAINT V8.37A (Bruker AXS Inc., 2015)'
_computing_data_collection 'Bruker Instrument Service v2016.1.0.1'
_computing_data_reduction 'SAINT V8.37A (Bruker AXS Inc., 2015)'
_computing_structure_refinement 'SHELXL-2014/7 (Sheldrick, 2014)'
_computing_structure_solution 'XT, VERSION 2014/5'
_diffrn_ambient_temperature 150(2)
_diffrn_detector_area_resol_mean 8.3333
_diffrn_measured_fraction_theta_full 1.000
_diffrn_measured_fraction_theta_max 0.999
_diffrn_measurement_device_type 'Bruker APEX-II CCD'
_diffrn_measurement_method '\f and \w scans'
_diffrn_radiation_monochromator graphite
_diffrn_radiation_source 'fine-focus sealed tube'
_diffrn_radiation_type MoK\a
_diffrn_radiation_wavelength 0.71073
_diffrn_reflns_av_R_equivalents 0.0175
_diffrn_reflns_av_unetI/netI 0.0167
_diffrn_reflns_Laue_measured_fraction_full 1.000
_diffrn_reflns_Laue_measured_fraction_max 0.999
_diffrn_reflns_limit_h_max 10
_diffrn_reflns_limit_h_min -8
_diffrn_reflns_limit_k_max 10
_diffrn_reflns_limit_k_min -10
_diffrn_reflns_limit_l_max 18
_diffrn_reflns_limit_l_min -25
_diffrn_reflns_number 21711
_diffrn_reflns_point_group_measured_fraction_full 1.000
_diffrn_reflns_point_group_measured_fraction_max 0.999
_diffrn_reflns_theta_full 25.242
_diffrn_reflns_theta_max 27.500
_diffrn_reflns_theta_min 2.100
_exptl_absorpt_coefficient_mu 0.981
_exptl_absorpt_correction_T_max 0.86
_exptl_absorpt_correction_T_min 0.78
_exptl_absorpt_correction_type multi-scan
_exptl_absorpt_process_details 'SADABS V2014/5 (Bruker AXS Inc.)'
_exptl_crystal_colour blue
_exptl_crystal_density_diffrn 1.507
_exptl_crystal_description prism
_exptl_crystal_F_000 610
_exptl_crystal_size_max 0.438
_exptl_crystal_size_mid 0.400
_exptl_crystal_size_min 0.156
_refine_diff_density_max 0.972
_refine_diff_density_min -0.532
_refine_diff_density_rms 0.053
_refine_ls_extinction_method none
_refine_ls_goodness_of_fit_ref 1.082
_refine_ls_hydrogen_treatment mixed
_refine_ls_matrix_type full
_refine_ls_number_parameters 343
_refine_ls_number_reflns 5844
_refine_ls_number_restraints 0
_refine_ls_restrained_S_all 1.082
_refine_ls_R_factor_all 0.0280
_refine_ls_R_factor_gt 0.0255
_refine_ls_shift/su_max 0.001
_refine_ls_shift/su_mean 0.000
_refine_ls_structure_factor_coef Fsqd
_refine_ls_weighting_details 'w=1/[\s^2^(Fo^2^)+(0.0370P)^2^+0.5504P] where P=(Fo^2^+2Fc^2^)/3'
_refine_ls_weighting_scheme calc
_refine_ls_wR_factor_gt 0.0682
_refine_ls_wR_factor_ref 0.0697
_reflns_Friedel_coverage 0.000
_reflns_number_gt 5385
_reflns_number_total 5844
_reflns_threshold_expression 'I > 2\s(I)'
_cod_data_source_file c8nj00419f2.cif
_cod_data_source_block cul7
_cod_depositor_comments 'Adding full bibliography for 7057498--7057501.cif.'
_cod_database_code 7057500
_shelx_shelxl_version_number 2014/7
_shelx_space_group_comment
;
The symmetry employed for this shelxl refinement is uniquely defined
by the following loop, which should always be used as a source of
symmetry information in preference to the above space-group names.
They are only intended as comments.
;
_shelx_estimated_absorpt_t_min 0.673
_shelx_estimated_absorpt_t_max 0.862

loop_
_space_group_symop_operation_xyz
'x, y, z'
'-x, -y, -z'

loop_
_atom_site_label
_atom_site_type_symbol
_atom_site_fract_x
_atom_site_fract_y
_atom_site_fract_z
_atom_site_U_iso_or_equiv
_atom_site_adp_type
_atom_site_occupancy
_atom_site_site_symmetry_order
_atom_site_calc_flag
_atom_site_refinement_flags_posn
_atom_site_refinement_flags_adp
Cu1 Cu 0.50103(2) 0.34528(2) 0.19791(2) 0.01280(6) Uani 1 1 d . .
N1 N 0.43563(14) 0.42432(14) 0.28969(6) 0.0145(2) Uani 1 1 d . .
C2 C 0.26493(17) 0.31122(18) 0.29210(7) 0.0178(3) Uani 1 1 d . .
H21 H 0.2028 0.3648 0.3218 0.021 Uiso 1 1 calc R U
H22 H 0.2859 0.2096 0.3120 0.021 Uiso 1 1 calc R U
C3 C 0.15401(18) 0.26895(19) 0.21990(7) 0.0190(3) Uani 1 1 d . .
H31 H 0.0423 0.1917 0.2212 0.023 Uiso 1 1 calc R U
H32 H 0.1270 0.3698 0.2012 0.023 Uiso 1 1 calc R U
N4 N 0.24881(15) 0.19281(14) 0.17462(6) 0.0161(2) Uani 1 1 d . .
C5 C 0.15527(19) 0.19182(19) 0.10188(7) 0.0214(3) Uani 1 1 d . .
H51 H 0.1377 0.3034 0.0944 0.026 Uiso 1 1 calc R U
H52 H 0.0384 0.1165 0.0951 0.026 Uiso 1 1 calc R U
C6 C 0.24872(19) 0.13991(19) 0.04787(7) 0.0221(3) Uani 1 1 d . .
H61 H 0.1696 0.1261 0.0020 0.027 Uiso 1 1 calc R U
H62 H 0.2744 0.0319 0.0573 0.027 Uiso 1 1 calc R U
C7 C 0.41808(19) 0.26086(19) 0.04551(7) 0.0217(3) Uani 1 1 d . .
H71 H 0.4577 0.2300 0.0035 0.026 Uiso 1 1 calc R U
H72 H 0.3941 0.3713 0.0414 0.026 Uiso 1 1 calc R U
N8 N 0.56365(15) 0.27096(15) 0.10652(6) 0.0173(2) Uani 1 1 d . .
C9 C 0.7161(2) 0.4025(2) 0.09788(8) 0.0234(3) Uani 1 1 d . .
H91 H 0.7236 0.4008 0.0487 0.028 Uiso 1 1 calc R U
H92 H 0.8258 0.3818 0.1245 0.028 Uiso 1 1 calc R U
C10 C 0.6941(2) 0.56786(19) 0.12284(8) 0.0239(3) Uani 1 1 d . .
H101 H 0.7962 0.6543 0.1184 0.029 Uiso 1 1 calc R U
H102 H 0.5881 0.5916 0.0944 0.029 Uiso 1 1 calc R U
N11 N 0.67789(16) 0.56795(15) 0.19633(6) 0.0177(2) Uani 1 1 d . .
C12 C 0.6153(2) 0.71673(18) 0.21418(8) 0.0233(3) Uani 1 1 d . .
H121 H 0.5105 0.7198 0.1790 0.028 Uiso 1 1 calc R U
H122 H 0.7070 0.8154 0.2117 0.028 Uiso 1 1 calc R U
C13 C 0.5700(2) 0.72640(18) 0.28454(8) 0.0227(3) Uani 1 1 d . .
H131 H 0.5482 0.8362 0.2943 0.027 Uiso 1 1 calc R U
H132 H 0.6719 0.7156 0.3196 0.027 Uiso 1 1 calc R U
C14 C 0.41174(19) 0.59679(17) 0.29209(8) 0.0199(3) Uani 1 1 d . .
H141 H 0.3805 0.6236 0.3365 0.024 Uiso 1 1 calc R U
H142 H 0.3121 0.6023 0.2548 0.024 Uiso 1 1 calc R U
C20 C 0.56859(17) 0.40486(17) 0.35069(7) 0.0152(3) Uani 1 1 d . .
H201 H 0.5171 0.4001 0.3923 0.018 Uiso 1 1 calc R U
H202 H 0.6697 0.5006 0.3587 0.018 Uiso 1 1 calc R U
P1 P 0.64186(4) 0.21603(4) 0.33575(2) 0.01290(8) Uani 1 1 d . .
O11 O 0.65469(13) 0.20643(12) 0.26073(5) 0.0170(2) Uani 1 1 d . .
O12 O 0.52329(13) 0.07347(12) 0.35810(5) 0.0184(2) Uani 1 1 d . .
C21 C 0.85741(17) 0.24964(17) 0.38996(7) 0.0171(3) Uani 1 1 d . .
H211 H 0.9388 0.3380 0.3734 0.021 Uiso 1 1 calc R U
H212 H 0.8532 0.2849 0.4378 0.021 Uiso 1 1 calc R U
C22 C 0.92338(18) 0.09204(18) 0.38871(8) 0.0214(3) Uani 1 1 d . .
H221 H 0.8417 0.0062 0.4065 0.026 Uiso 1 1 calc R U
H222 H 0.9191 0.0550 0.3401 0.026 Uiso 1 1 calc R U
C23 C 1.10697(18) 0.10361(17) 0.42972(7) 0.0174(3) Uani 1 1 d . .
O231 O 1.17804(13) 0.22307(13) 0.47518(5) 0.0217(2) Uani 1 1 d . .
O232 O 1.17888(13) -0.00986(12) 0.41661(6) 0.0214(2) Uani 1 1 d . .
C30 C 0.24655(19) 0.02143(18) 0.19120(8) 0.0214(3) Uani 1 1 d . .
H301 H 0.3023 0.0221 0.2397 0.032 Uiso 1 1 calc R U
H302 H 0.3104 -0.0284 0.1618 0.032 Uiso 1 1 calc R U
H303 H 0.1254 -0.0424 0.1831 0.032 Uiso 1 1 calc R U
C40 C 0.6209(2) 0.11399(19) 0.10717(8) 0.0220(3) Uani 1 1 d . .
H401 H 0.5207 0.0229 0.1071 0.033 Uiso 1 1 calc R U
H402 H 0.7109 0.1176 0.1487 0.033 Uiso 1 1 calc R U
H403 H 0.6689 0.0977 0.0662 0.033 Uiso 1 1 calc R U
C50 C 0.85217(19) 0.57558(19) 0.24057(8) 0.0222(3) Uani 1 1 d . .
H501 H 0.8872 0.4726 0.2322 0.033 Uiso 1 1 calc R U
H502 H 0.8459 0.5919 0.2891 0.033 Uiso 1 1 calc R U
H503 H 0.9383 0.6673 0.2295 0.033 Uiso 1 1 calc R U
N1N N 0.16738(17) 0.67340(16) 0.08299(6) 0.0227(3) Uani 1 1 d . .
O1N O 0.1468(2) 0.59839(18) 0.13363(7) 0.0473(4) Uani 1 1 d . .
O2N O 0.31315(17) 0.7202(2) 0.06853(7) 0.0452(4) Uani 1 1 d . .
O3N O 0.0411(2) 0.7134(2) 0.04732(9) 0.0562(4) Uani 1 1 d . .
Li1 Li 0.4293(3) 0.0057(3) 0.43216(13) 0.0186(5) Uani 1 1 d . .
O1W O 0.49783(15) -0.17216(13) 0.48186(5) 0.0185(2) Uani 1 1 d . .
H11W H 0.426(3) -0.252(3) 0.4753(11) 0.031(6) Uiso 1 1 d . .
H12W H 0.590(3) -0.190(2) 0.4896(11) 0.031(5) Uiso 1 1 d . .
O2W O 0.24669(17) 0.55230(16) 0.45472(8) 0.0358(3) Uani 1 1 d . .
H21W H 0.158(3) 0.582(3) 0.4451(12) 0.046(7) Uiso 1 1 d . .
H22W H 0.233(3) 0.460(3) 0.4637(11) 0.035(6) Uiso 1 1 d . .
O3W O 0.96452(15) 0.68438(14) 0.41458(6) 0.0249(2) Uani 1 1 d . .
H31W H 1.018(3) 0.769(3) 0.4082(11) 0.039(6) Uiso 1 1 d . .
H32W H 0.908(2) 0.714(2) 0.4490(10) 0.027(5) Uiso 1 1 d . .

loop_
_atom_site_aniso_label
_atom_site_aniso_U_11
_atom_site_aniso_U_22
_atom_site_aniso_U_33
_atom_site_aniso_U_23
_atom_site_aniso_U_13
_atom_site_aniso_U_12
Cu1 0.01326(9) 0.01403(9) 0.01128(9) 0.00110(6) 0.00222(6) 0.00388(6)
N1 0.0143(5) 0.0164(6) 0.0139(5) 0.0011(4) 0.0023(4) 0.0066(4)
C2 0.0148(6) 0.0227(7) 0.0174(7) 0.0021(5) 0.0057(5) 0.0052(5)
C3 0.0138(6) 0.0248(7) 0.0191(7) 0.0008(5) 0.0032(5) 0.0066(5)
N4 0.0148(5) 0.0183(6) 0.0150(6) 0.0010(4) 0.0010(4) 0.0051(4)
C5 0.0174(7) 0.0280(8) 0.0169(7) -0.0001(6) -0.0018(5) 0.0066(6)
C6 0.0224(7) 0.0268(8) 0.0150(7) -0.0020(6) -0.0019(5) 0.0071(6)
C7 0.0236(7) 0.0284(8) 0.0126(7) 0.0023(5) 0.0007(5) 0.0074(6)
N8 0.0179(6) 0.0209(6) 0.0129(5) 0.0012(4) 0.0030(4) 0.0046(5)
C9 0.0221(7) 0.0306(8) 0.0174(7) 0.0027(6) 0.0085(6) 0.0021(6)
C10 0.0277(8) 0.0252(8) 0.0180(7) 0.0069(6) 0.0070(6) 0.0012(6)
N11 0.0193(6) 0.0169(6) 0.0161(6) 0.0033(4) 0.0027(4) 0.0029(5)
C12 0.0294(8) 0.0145(7) 0.0253(8) 0.0040(6) 0.0031(6) 0.0055(6)
C13 0.0279(8) 0.0148(7) 0.0249(8) -0.0009(6) 0.0010(6) 0.0085(6)
C14 0.0236(7) 0.0178(7) 0.0205(7) -0.0002(5) 0.0027(6) 0.0118(6)
C20 0.0170(6) 0.0160(6) 0.0128(6) 0.0008(5) 0.0008(5) 0.0064(5)
P1 0.01318(16) 0.01377(16) 0.01218(16) 0.00148(12) 0.00142(12) 0.00502(13)
O11 0.0205(5) 0.0200(5) 0.0137(5) 0.0030(4) 0.0043(4) 0.0103(4)
O12 0.0184(5) 0.0177(5) 0.0196(5) 0.0032(4) 0.0048(4) 0.0041(4)
C21 0.0154(6) 0.0171(7) 0.0180(7) 0.0007(5) -0.0008(5) 0.0059(5)
C22 0.0166(7) 0.0178(7) 0.0277(8) -0.0004(6) -0.0021(6) 0.0060(5)
C23 0.0149(6) 0.0170(7) 0.0205(7) 0.0058(5) 0.0040(5) 0.0033(5)
O231 0.0175(5) 0.0195(5) 0.0263(5) -0.0016(4) -0.0015(4) 0.0065(4)
O232 0.0152(5) 0.0174(5) 0.0316(6) 0.0003(4) 0.0031(4) 0.0058(4)
C30 0.0217(7) 0.0172(7) 0.0237(7) 0.0015(6) 0.0036(6) 0.0023(6)
C40 0.0242(7) 0.0252(8) 0.0190(7) -0.0012(6) 0.0048(6) 0.0113(6)
C50 0.0173(7) 0.0250(8) 0.0219(7) 0.0028(6) 0.0024(5) 0.0011(6)
N1N 0.0250(6) 0.0224(6) 0.0199(6) 0.0011(5) 0.0046(5) 0.0044(5)
O1N 0.0554(9) 0.0445(8) 0.0338(7) 0.0201(6) 0.0026(6) -0.0042(7)
O2N 0.0281(6) 0.0750(10) 0.0315(7) -0.0040(7) 0.0097(5) 0.0092(7)
O3N 0.0387(8) 0.0751(11) 0.0586(10) 0.0299(9) -0.0004(7) 0.0251(8)
Li1 0.0167(11) 0.0191(12) 0.0203(12) 0.0045(9) 0.0030(9) 0.0053(9)
O1W 0.0141(5) 0.0151(5) 0.0246(5) 0.0026(4) -0.0002(4) 0.0032(4)
O2W 0.0243(6) 0.0181(6) 0.0604(9) 0.0057(6) 0.0023(6) 0.0005(5)
O3W 0.0265(6) 0.0186(6) 0.0273(6) -0.0010(4) 0.0047(5) 0.0017(5)

loop_
_atom_type_symbol
_atom_type_description
_atom_type_scat_dispersion_real
_atom_type_scat_dispersion_imag
_atom_type_scat_source
C C 0.0033 0.0016 'International Tables Vol C Tables 4.2.6.8 and 6.1.1.4'
H H 0.0000 0.0000 'International Tables Vol C Tables 4.2.6.8 and 6.1.1.4'
N N 0.0061 0.0033 'International Tables Vol C Tables 4.2.6.8 and 6.1.1.4'
O O 0.0106 0.0060 'International Tables Vol C Tables 4.2.6.8 and 6.1.1.4'
Li Li -0.0003 0.0001 'International Tables Vol C Tables 4.2.6.8 and 6.1.1.4'
P P 0.1023 0.0942 'International Tables Vol C Tables 4.2.6.8 and 6.1.1.4'
Cu Cu 0.3201 1.2651 'International Tables Vol C Tables 4.2.6.8 and 6.1.1.4'

loop_
_geom_angle_atom_site_label_1
_geom_angle_atom_site_label_2
_geom_angle_atom_site_label_3
_geom_angle
_geom_angle_site_symmetry_1
_geom_angle_site_symmetry_3
N8 Cu1 N11 86.54(5) . .
N8 Cu1 N4 94.03(5) . .
N11 Cu1 N4 152.01(5) . .
N8 Cu1 N1 178.89(4) . .
N11 Cu1 N1 92.94(5) . .
N4 Cu1 N1 85.97(4) . .
N8 Cu1 O11 94.99(4) . .
N11 Cu1 O11 103.64(4) . .
N4 Cu1 O11 104.18(4) . .
N1 Cu1 O11 86.08(4) . .
C20 N1 C2 108.45(10) . .
C20 N1 C14 110.32(11) . .
C2 N1 C14 108.27(10) . .
C20 N1 Cu1 110.36(8) . .
C2 N1 Cu1 105.37(8) . .
C14 N1 Cu1 113.80(8) . .
N1 C2 C3 109.55(11) . .
N1 C2 H21 109.8 . .
C3 C2 H21 109.8 . .
N1 C2 H22 109.8 . .
C3 C2 H22 109.8 . .
H21 C2 H22 108.2 . .
N4 C3 C2 109.96(11) . .
N4 C3 H31 109.7 . .
C2 C3 H31 109.7 . .
N4 C3 H32 109.7 . .
C2 C3 H32 109.7 . .
H31 C3 H32 108.2 . .
C3 N4 C30 109.43(11) . .
C3 N4 C5 107.48(11) . .
C30 N4 C5 109.66(11) . .
C3 N4 Cu1 103.53(8) . .
C30 N4 Cu1 112.61(8) . .
C5 N4 Cu1 113.78(9) . .
N4 C5 C6 114.60(12) . .
N4 C5 H51 108.6 . .
C6 C5 H51 108.6 . .
N4 C5 H52 108.6 . .
C6 C5 H52 108.6 . .
H51 C5 H52 107.6 . .
C5 C6 C7 113.80(12) . .
C5 C6 H61 108.8 . .
C7 C6 H61 108.8 . .
C5 C6 H62 108.8 . .
C7 C6 H62 108.8 . .
H61 C6 H62 107.7 . .
N8 C7 C6 115.09(12) . .
N8 C7 H71 108.5 . .
C6 C7 H71 108.5 . .
N8 C7 H72 108.5 . .
C6 C7 H72 108.5 . .
H71 C7 H72 107.5 . .
C40 N8 C7 109.34(11) . .
C40 N8 C9 107.06(11) . .
C7 N8 C9 108.05(11) . .
C40 N8 Cu1 114.34(9) . .
C7 N8 Cu1 112.37(9) . .
C9 N8 Cu1 105.30(8) . .
N8 C9 C10 109.77(12) . .
N8 C9 H91 109.7 . .
C10 C9 H91 109.7 . .
N8 C9 H92 109.7 . .
C10 C9 H92 109.7 . .
H91 C9 H92 108.2 . .
N11 C10 C9 109.41(12) . .
N11 C10 H101 109.8 . .
C9 C10 H101 109.8 . .
N11 C10 H102 109.8 . .
C9 C10 H102 109.8 . .
H101 C10 H102 108.2 . .
C50 N11 C10 109.21(11) . .
C50 N11 C12 109.70(12) . .
C10 N11 C12 107.69(11) . .
C50 N11 Cu1 112.16(9) . .
C10 N11 Cu1 103.22(9) . .
C12 N11 Cu1 114.50(9) . .
N11 C12 C13 115.03(12) . .
N11 C12 H121 108.5 . .
C13 C12 H121 108.5 . .
N11 C12 H122 108.5 . .
C13 C12 H122 108.5 . .
H121 C12 H122 107.5 . .
C12 C13 C14 114.33(12) . .
C12 C13 H131 108.7 . .
C14 C13 H131 108.7 . .
C12 C13 H132 108.7 . .
C14 C13 H132 108.7 . .
H131 C13 H132 107.6 . .
N1 C14 C13 114.94(12) . .
N1 C14 H141 108.5 . .
C13 C14 H141 108.5 . .
N1 C14 H142 108.5 . .
C13 C14 H142 108.5 . .
H141 C14 H142 107.5 . .
N1 C20 P1 109.87(9) . .
N1 C20 H201 109.7 . .
P1 C20 H201 109.7 . .
N1 C20 H202 109.7 . .
P1 C20 H202 109.7 . .
H201 C20 H202 108.2 . .
O12 P1 O11 116.78(6) . .
O12 P1 C21 109.06(6) . .
O11 P1 C21 109.83(6) . .
O12 P1 C20 109.99(6) . .
O11 P1 C20 105.23(6) . .
C21 P1 C20 105.31(6) . .
P1 O11 Cu1 114.51(5) . .
P1 O12 Li1 141.88(10) . .
C22 C21 P1 110.13(10) . .
C22 C21 H211 109.6 . .
P1 C21 H211 109.6 . .
C22 C21 H212 109.6 . .
P1 C21 H212 109.6 . .
H211 C21 H212 108.1 . .
C23 C22 C21 116.09(12) . .
C23 C22 H221 108.3 . .
C21 C22 H221 108.3 . .
C23 C22 H222 108.3 . .
C21 C22 H222 108.3 . .
H221 C22 H222 107.4 . .
O232 C23 O231 123.66(13) . .
O232 C23 C22 116.80(13) . .
O231 C23 C22 119.54(12) . .
C23 O232 Li1 125.94(12) . 1_655
N4 C30 H301 109.5 . .
N4 C30 H302 109.5 . .
H301 C30 H302 109.5 . .
N4 C30 H303 109.5 . .
H301 C30 H303 109.5 . .
H302 C30 H303 109.5 . .
N8 C40 H401 109.5 . .
N8 C40 H402 109.5 . .
H401 C40 H402 109.5 . .
N8 C40 H403 109.5 . .
H401 C40 H403 109.5 . .
H402 C40 H403 109.5 . .
N11 C50 H501 109.5 . .
N11 C50 H502 109.5 . .
H501 C50 H502 109.5 . .
N11 C50 H503 109.5 . .
H501 C50 H503 109.5 . .
H502 C50 H503 109.5 . .
O1N N1N O3N 119.42(15) . .
O1N N1N O2N 122.33(15) . .
O3N N1N O2N 118.09(15) . .
O12 Li1 O232 112.80(13) . 1_455
O12 Li1 O1W 120.85(13) . .
O232 Li1 O1W 112.49(13) 1_455 .
O12 Li1 O1W 115.19(13) . 2_656
O232 Li1 O1W 97.64(11) 1_455 2_656
O1W Li1 O1W 94.03(11) . 2_656
O12 Li1 Li1 133.34(16) . 2_656
O232 Li1 Li1 111.90(15) 1_455 2_656
O1W Li1 Li1 48.66(8) . 2_656
O1W Li1 Li1 45.37(8) 2_656 2_656
Li1 O1W Li1 85.97(11) . 2_656
Li1 O1W H11W 113.2(16) . .
Li1 O1W H11W 127.5(15) 2_656 .
Li1 O1W H12W 126.8(15) . .
Li1 O1W H12W 89.2(15) 2_656 .
H11W O1W H12W 111(2) . .
H21W O2W H22W 114(2) . .
H31W O3W H32W 101(2) . .

loop_
_geom_bond_atom_site_label_1
_geom_bond_atom_site_label_2
_geom_bond_distance
_geom_bond_site_symmetry_2
Cu1 N8 2.0745(12) .
Cu1 N11 2.0896(12) .
Cu1 N4 2.0955(12) .
Cu1 N1 2.1049(11) .
Cu1 O11 2.1464(10) .
N1 C20 1.4933(17) .
N1 C2 1.4962(17) .
N1 C14 1.4982(17) .
C2 C3 1.5148(19) .
C2 H21 0.9900 .
C2 H22 0.9900 .
C3 N4 1.4856(17) .
C3 H31 0.9900 .
C3 H32 0.9900 .
N4 C30 1.4868(18) .
N4 C5 1.4932(18) .
C5 C6 1.517(2) .
C5 H51 0.9900 .
C5 H52 0.9900 .
C6 C7 1.518(2) .
C6 H61 0.9900 .
C6 H62 0.9900 .
C7 N8 1.4968(18) .
C7 H71 0.9900 .
C7 H72 0.9900 .
N8 C40 1.4840(19) .
N8 C9 1.5003(19) .
C9 C10 1.506(2) .
C9 H91 0.9900 .
C9 H92 0.9900 .
C10 N11 1.4898(18) .
C10 H101 0.9900 .
C10 H102 0.9900 .
N11 C50 1.4871(18) .
N11 C12 1.4921(19) .
C12 C13 1.512(2) .
C12 H121 0.9900 .
C12 H122 0.9900 .
C13 C14 1.517(2) .
C13 H131 0.9900 .
C13 H132 0.9900 .
C14 H141 0.9900 .
C14 H142 0.9900 .
C20 P1 1.8330(14) .
C20 H201 0.9900 .
C20 H202 0.9900 .
P1 O12 1.5000(10) .
P1 O11 1.5122(10) .
P1 C21 1.8073(14) .
O12 Li1 1.837(3) .
C21 C22 1.5262(19) .
C21 H211 0.9900 .
C21 H212 0.9900 .
C22 C23 1.5191(19) .
C22 H221 0.9900 .
C22 H222 0.9900 .
C23 O232 1.2547(17) .
C23 O231 1.2669(18) .
O232 Li1 1.946(3) 1_655
C30 H301 0.9800 .
C30 H302 0.9800 .
C30 H303 0.9800 .
C40 H401 0.9800 .
C40 H402 0.9800 .
C40 H403 0.9800 .
C50 H501 0.9800 .
C50 H502 0.9800 .
C50 H503 0.9800 .
N1N O1N 1.2316(18) .
N1N O3N 1.2392(19) .
N1N O2N 1.2417(18) .
Li1 O232 1.945(3) 1_455
Li1 O1W 1.948(3) .
Li1 O1W 2.055(3) 2_656
Li1 Li1 2.730(5) 2_656
O1W Li1 2.055(3) 2_656
O1W H11W 0.77(2) .
O1W H12W 0.77(2) .
O2W H21W 0.80(3) .
O2W H22W 0.79(2) .
O3W H31W 0.78(2) .
O3W H32W 0.94(2) .
